data_4121283
loop_
_publ_author_name
'Bastien Chatelet'
'Heinz Gornitzka'
'V\'eronique Dufaud'
'Erwann Jeanneau'
'Jean-Pierre Dutasta'
'Alexandre Martinez'

_publ_section_title
;
 Superbases in Confined Space: Control of the Basicity and Reactivity of
 the Proton Transfer
;
_journal_name_full 'Journal of the American Chemical Society'
_journal_page_first 18659
_journal_page_last 18664
_journal_paper_doi 10.1021/ja409444s
_journal_volume 135
_journal_year 2013
_chemical_formula_sum 'C63.5 H76.5 N7 O9 P1.5'
_chemical_formula_weight 1128.27
_chemical_name_systematic
; 
 ? 
;
_space_group_IT_number 14
_symmetry_cell_setting monoclinic
_symmetry_space_group_name_Hall '-P 2yn'
_symmetry_space_group_name_H-M 'P 1 21/n 1'
_atom_sites_solution_hydrogens geom
_atom_sites_solution_primary direct
_atom_sites_solution_secondary difmap
_audit_creation_method SHELXL-97
_cell_angle_alpha 90.00
_cell_angle_beta 109.237(10)
_cell_angle_gamma 90.00
_cell_formula_units_Z 4
_cell_length_a 14.554(8)
_cell_length_b 19.781(11)
_cell_length_c 21.193(13)
_cell_measurement_temperature 180(2)
_cell_volume 5761(6)
_computing_cell_refinement 'Bruker SAINT'
_computing_data_collection 'Bruker APEX2'
_computing_data_reduction 'Bruker SAINT'
_computing_molecular_graphics 'Bruker SHELXTL'
_computing_publication_material 'Bruker SHELXTL'
_computing_structure_refinement 'SHELXL-97 (Sheldrick, 1997)'
_computing_structure_solution 'SHELXS-97 (Sheldrick, 1990)'
_diffrn_ambient_temperature 180(2)
_diffrn_measured_fraction_theta_full 0.896
_diffrn_measured_fraction_theta_max 0.896
_diffrn_measurement_device_type 'Bruker APEX-II CCD'
_diffrn_measurement_method '\f and \w scans'
_diffrn_radiation_monochromator graphite
_diffrn_radiation_source 'fine-focus sealed tube'
_diffrn_radiation_type MoK\a
_diffrn_radiation_wavelength 0.71073
_diffrn_reflns_av_R_equivalents 0.0398
_diffrn_reflns_av_sigmaI/netI 0.0355
_diffrn_reflns_limit_h_max 18
_diffrn_reflns_limit_h_min -18
_diffrn_reflns_limit_k_max 24
_diffrn_reflns_limit_k_min -26
_diffrn_reflns_limit_l_max 26
_diffrn_reflns_limit_l_min -25
_diffrn_reflns_number 97909
_diffrn_reflns_theta_full 27.88
_diffrn_reflns_theta_max 27.88
_diffrn_reflns_theta_min 5.12
_diffrn_standards_number 0
_exptl_absorpt_coefficient_mu 0.127
_exptl_absorpt_correction_T_max 0.9937
_exptl_absorpt_correction_T_min 0.9751
_exptl_absorpt_correction_type none
_exptl_crystal_colour colourless
_exptl_crystal_density_diffrn 1.301
_exptl_crystal_description plate
_exptl_crystal_F_000 2404
_exptl_crystal_size_max 0.20
_exptl_crystal_size_mid 0.05
_exptl_crystal_size_min 0.05
_refine_diff_density_max 0.482
_refine_diff_density_min -0.355
_refine_diff_density_rms 0.045
_refine_ls_extinction_method none
_refine_ls_goodness_of_fit_ref 1.011
_refine_ls_hydrogen_treatment constr
_refine_ls_matrix_type full
_refine_ls_number_parameters 849
_refine_ls_number_reflns 12303
_refine_ls_number_restraints 202
_refine_ls_restrained_S_all 1.014
_refine_ls_R_factor_all 0.0792
_refine_ls_R_factor_gt 0.0514
_refine_ls_shift/su_max 0.000
_refine_ls_shift/su_mean 0.000
_refine_ls_structure_factor_coef Fsqd
_refine_ls_weighting_details 'calc w=1/[\s^2^(Fo^2^)+(0.0522P)^2^+3.9174P] where P=(Fo^2^+2Fc^2^)/3'
_refine_ls_weighting_scheme calc
_refine_ls_wR_factor_gt 0.1121
_refine_ls_wR_factor_ref 0.1267
_reflns_number_gt 9130
_reflns_number_total 12303
_reflns_threshold_expression >2sigma(I)
_cod_data_source_file ja409444s_si_003.cif
_cod_data_source_block basealex
_cod_original_cell_volume 5760(6)
_cod_original_formula_sum 'C63.50 H76.50 N7 O9 P1.50'
_cod_database_code 4121283

loop_
_symmetry_equiv_pos_as_xyz
'x, y, z'
'-x+1/2, y+1/2, -z+1/2'
'-x, -y, -z'
'x-1/2, -y-1/2, z-1/2'

loop_
_atom_site_label
_atom_site_type_symbol
_atom_site_fract_x
_atom_site_fract_y
_atom_site_fract_z
_atom_site_U_iso_or_equiv
_atom_site_adp_type
_atom_site_occupancy
_atom_site_symmetry_multiplicity
_atom_site_calc_flag
_atom_site_refinement_flags
_atom_site_disorder_assembly
_atom_site_disorder_group
P1 P 0.20905(3) -0.07536(2) 0.41406(2) 0.02419(12) Uani 1 1 d . . .
O1 O 0.36237(10) -0.10986(7) 0.19365(7) 0.0351(3) Uani 1 1 d . . .
O2 O 0.11036(10) -0.12344(7) 0.08818(7) 0.0360(3) Uani 1 1 d . . .
O3 O -0.05936(12) -0.13552(7) 0.10089(8) 0.0424(4) Uani 1 1 d . . .
O4 O -0.22727(9) -0.07795(7) 0.27116(7) 0.0334(3) Uani 1 1 d . . .
O5 O -0.22630(10) 0.10418(7) 0.27940(7) 0.0344(3) Uani 1 1 d . . .
O7 O 0.30309(11) 0.20323(7) 0.44337(8) 0.0427(4) Uani 1 1 d . . .
O8 O 0.32476(10) 0.24525(7) 0.31190(7) 0.0386(3) Uani 1 1 d . . .
N1 N 0.28094(12) -0.19081(8) 0.53779(8) 0.0321(4) Uani 1 1 d . . .
N2 N 0.32225(10) -0.10798(7) 0.42934(7) 0.0242(3) Uani 1 1 d . . .
N3 N 0.13755(11) -0.14482(8) 0.40319(8) 0.0284(3) Uani 1 1 d . . .
N4 N 0.21299(11) -0.04717(8) 0.49026(8) 0.0280(3) Uani 1 1 d . . .
C1 C 0.36487(14) -0.19897(10) 0.51652(10) 0.0327(4) Uani 1 1 d . . .
H1A H 0.3849 -0.2470 0.5220 0.039 Uiso 1 1 calc R . .
H1B H 0.4191 -0.1720 0.5464 0.039 Uiso 1 1 calc R . .
C2 C 0.34979(13) -0.17825(9) 0.44492(10) 0.0280(4) Uani 1 1 d . . .
H2A H 0.4108 -0.1869 0.4352 0.034 Uiso 1 1 calc R . .
H2B H 0.2986 -0.2074 0.4148 0.034 Uiso 1 1 calc R . .
C3 C 0.39977(13) -0.06156(10) 0.42911(10) 0.0289(4) Uani 1 1 d . . .
H3A H 0.4520 -0.0640 0.4730 0.035 Uiso 1 1 calc R . .
H3B H 0.3737 -0.0149 0.4235 0.035 Uiso 1 1 calc R . .
C4 C 0.44321(13) -0.07582(9) 0.37481(9) 0.0252(4) Uani 1 1 d . . .
C5 C 0.38116(13) -0.08698(9) 0.30993(9) 0.0249(4) Uani 1 1 d . . .
H5 H 0.3127 -0.0867 0.3006 0.030 Uiso 1 1 calc R . .
C6 C 0.41881(13) -0.09850(9) 0.25902(9) 0.0274(4) Uani 1 1 d . . .
C7 C 0.51890(14) -0.09918(10) 0.27222(11) 0.0330(4) Uani 1 1 d . . .
H7 H 0.5448 -0.1066 0.2371 0.040 Uiso 1 1 calc R . .
C8 C 0.58026(14) -0.08907(10) 0.33654(11) 0.0361(5) Uani 1 1 d . . .
H8 H 0.6487 -0.0903 0.3459 0.043 Uiso 1 1 calc R . .
C9 C 0.54277(13) -0.07711(10) 0.38780(10) 0.0318(4) Uani 1 1 d . . .
H9 H 0.5856 -0.0698 0.4320 0.038 Uiso 1 1 calc R . .
C10 C 0.25952(14) -0.10398(10) 0.17825(9) 0.0305(4) Uani 1 1 d . . .
H10A H 0.2421 -0.0573 0.1870 0.037 Uiso 1 1 calc R . .
H10B H 0.2366 -0.1355 0.2061 0.037 Uiso 1 1 calc R . .
C11 C 0.21338(15) -0.12117(11) 0.10520(10) 0.0351(5) Uani 1 1 d . . .
H11A H 0.2316 -0.0867 0.0776 0.042 Uiso 1 1 calc R . .
H11B H 0.2376 -0.1656 0.0959 0.042 Uiso 1 1 calc R . .
C12 C 0.06152(14) -0.06393(9) 0.08891(9) 0.0286(4) Uani 1 1 d . . .
C13 C -0.03083(15) -0.07071(9) 0.09484(9) 0.0298(4) Uani 1 1 d . . .
C14 C -0.08646(14) -0.01353(9) 0.09206(9) 0.0292(4) Uani 1 1 d . . .
H14 H -0.1493 -0.0183 0.0960 0.035 Uiso 1 1 calc R . .
C15 C -0.05333(13) 0.05125(9) 0.08364(9) 0.0251(4) Uani 1 1 d . . .
C16 C 0.03909(13) 0.05779(9) 0.07828(8) 0.0254(4) Uani 1 1 d . . .
C17 C 0.09489(14) -0.00050(9) 0.08113(9) 0.0277(4) Uani 1 1 d . . .
H17 H 0.1580 0.0039 0.0776 0.033 Uiso 1 1 calc R . .
C18 C 0.08435(14) 0.12478(9) 0.06930(9) 0.0286(4) Uani 1 1 d . . .
H18A H 0.1253 0.1176 0.0407 0.034 Uiso 1 1 calc R . .
H18B H 0.0318 0.1568 0.0459 0.034 Uiso 1 1 calc R . .
C19 C -0.1500(2) -0.14460(12) 0.10964(14) 0.0541(6) Uani 1 1 d . . .
H19A H -0.2015 -0.1273 0.0704 0.081 Uiso 1 1 calc R . .
H19B H -0.1511 -0.1200 0.1495 0.081 Uiso 1 1 calc R . .
H19C H -0.1607 -0.1928 0.1152 0.081 Uiso 1 1 calc R . .
C20 C 0.19200(15) -0.22475(10) 0.50130(11) 0.0355(5) Uani 1 1 d . . .
H20A H 0.1661 -0.2472 0.5337 0.043 Uiso 1 1 calc R . .
H20B H 0.2071 -0.2606 0.4736 0.043 Uiso 1 1 calc R . .
C21 C 0.11274(14) -0.17956(10) 0.45610(11) 0.0336(4) Uani 1 1 d . . .
H21A H 0.0541 -0.2075 0.4353 0.040 Uiso 1 1 calc R . .
H21B H 0.0954 -0.1452 0.4842 0.040 Uiso 1 1 calc R . .
C22 C 0.10420(14) -0.17552(11) 0.33695(10) 0.0348(5) Uani 1 1 d . . .
H22A H 0.1336 -0.2210 0.3396 0.042 Uiso 1 1 calc R . .
H22B H 0.1275 -0.1478 0.3063 0.042 Uiso 1 1 calc R . .
C23 C -0.00540(14) -0.18209(10) 0.30796(10) 0.0312(4) Uani 1 1 d . . .
C24 C -0.06393(13) -0.12548(9) 0.30455(9) 0.0276(4) Uani 1 1 d . . .
H24 H -0.0351 -0.0830 0.3205 0.033 Uiso 1 1 calc R . .
C25 C -0.16417(13) -0.13123(9) 0.27785(9) 0.0277(4) Uani 1 1 d . . .
C26 C -0.20724(15) -0.19296(10) 0.25482(11) 0.0362(5) Uani 1 1 d . . .
H26 H -0.2761 -0.1969 0.2374 0.043 Uiso 1 1 calc R . .
C27 C -0.14929(16) -0.24847(11) 0.25749(12) 0.0432(5) Uani 1 1 d . . .
H27 H -0.1783 -0.2908 0.2413 0.052 Uiso 1 1 calc R . .
C28 C -0.04870(16) -0.24323(11) 0.28367(12) 0.0412(5) Uani 1 1 d . . .
H28 H -0.0094 -0.2819 0.2849 0.049 Uiso 1 1 calc R . .
C29 C -0.18456(14) -0.01282(9) 0.28504(10) 0.0311(4) Uani 1 1 d . . .
H29A H -0.1381 -0.0059 0.2604 0.037 Uiso 1 1 calc R . .
H29B H -0.1489 -0.0080 0.3335 0.037 Uiso 1 1 calc R . .
C30 C -0.26563(14) 0.03820(10) 0.26310(10) 0.0321(4) Uani 1 1 d . . .
H30A H -0.2990 0.0346 0.2143 0.039 Uiso 1 1 calc R . .
H30B H -0.3139 0.0293 0.2858 0.039 Uiso 1 1 calc R . .
C31 C -0.17046(13) 0.13006(9) 0.24375(9) 0.0268(4) Uani 1 1 d . . .
C32 C -0.10789(13) 0.18261(10) 0.27493(9) 0.0291(4) Uani 1 1 d D A .
O6 O -0.10553(11) 0.20075(8) 0.33767(7) 0.0415(4) Uani 1 1 d D . .
C37 C -0.0191(4) 0.2278(5) 0.3808(2) 0.066(2) Uani 0.80(3) 1 d PD A 1
H37A H 0.0362 0.2016 0.3774 0.099 Uiso 0.80(3) 1 calc PR A 1
H37B H -0.0200 0.2260 0.4268 0.099 Uiso 0.80(3) 1 calc PR A 1
H37C H -0.0129 0.2749 0.3685 0.099 Uiso 0.80(3) 1 calc PR A 1
C37' C -0.0097(14) 0.207(3) 0.3827(11) 0.16(2) Uani 0.20(3) 1 d PD A 2
H37A H 0.0204 0.1618 0.3915 0.241 Uiso 0.20(3) 1 calc PR A 2
H37B H -0.0113 0.2265 0.4247 0.241 Uiso 0.20(3) 1 calc PR A 2
H37C H 0.0284 0.2358 0.3632 0.241 Uiso 0.20(3) 1 calc PR A 2
C33 C -0.05395(13) 0.21394(9) 0.24079(9) 0.0282(4) Uani 1 1 d . . .
H33 H -0.0133 0.2508 0.2613 0.034 Uiso 1 1 calc R A .
C34 C -0.05700(13) 0.19333(9) 0.17714(9) 0.0250(4) Uani 1 1 d . A .
C35 C -0.11631(13) 0.13939(9) 0.14720(9) 0.0244(4) Uani 1 1 d . . .
C36 C -0.17364(13) 0.10917(9) 0.18121(9) 0.0262(4) Uani 1 1 d . A .
H36 H -0.2160 0.0732 0.1604 0.031 Uiso 1 1 calc R . .
C38 C -0.12173(13) 0.11049(9) 0.07979(9) 0.0273(4) Uani 1 1 d . A .
H38A H -0.1063 0.1468 0.0527 0.033 Uiso 1 1 calc R . .
H38B H -0.1893 0.0955 0.0563 0.033 Uiso 1 1 calc R . .
C39 C 0.27803(15) -0.13489(10) 0.58084(10) 0.0348(5) Uani 1 1 d . . .
H39A H 0.3312 -0.1407 0.6239 0.042 Uiso 1 1 calc R . .
H39B H 0.2158 -0.1368 0.5902 0.042 Uiso 1 1 calc R . .
C40 C 0.28757(15) -0.06487(10) 0.55335(10) 0.0326(4) Uani 1 1 d . . .
H40A H 0.2862 -0.0308 0.5872 0.039 Uiso 1 1 calc R . .
H40B H 0.3520 -0.0618 0.5472 0.039 Uiso 1 1 calc R . .
C41 C 0.13796(14) 0.00042(9) 0.49325(11) 0.0316(4) Uani 1 1 d . . .
H41A H 0.1129 -0.0141 0.5292 0.038 Uiso 1 1 calc R . .
H41B H 0.0833 -0.0019 0.4505 0.038 Uiso 1 1 calc R . .
C42 C 0.17122(13) 0.07337(9) 0.50579(9) 0.0284(4) Uani 1 1 d . . .
C43 C 0.22617(14) 0.10218(9) 0.46989(10) 0.0297(4) Uani 1 1 d . . .
H43 H 0.2462 0.0752 0.4397 0.036 Uiso 1 1 calc R . .
C44 C 0.25161(14) 0.16967(10) 0.47806(10) 0.0331(4) Uani 1 1 d . . .
C45 C 0.22436(17) 0.20889(10) 0.52346(11) 0.0416(5) Uani 1 1 d . . .
H45 H 0.2428 0.2551 0.5298 0.050 Uiso 1 1 calc R . .
C46 C 0.17067(18) 0.18045(11) 0.55902(11) 0.0448(6) Uani 1 1 d . . .
H46 H 0.1521 0.2072 0.5901 0.054 Uiso 1 1 calc R . .
C47 C 0.14315(16) 0.11290(10) 0.55009(10) 0.0361(5) Uani 1 1 d . . .
H47 H 0.1051 0.0939 0.5744 0.043 Uiso 1 1 calc R . .
C48 C 0.34245(16) 0.16424(10) 0.40173(11) 0.0382(5) Uani 1 1 d . . .
H48A H 0.2897 0.1392 0.3682 0.046 Uiso 1 1 calc R . .
H48B H 0.3899 0.1310 0.4291 0.046 Uiso 1 1 calc R . .
C49 C 0.39197(15) 0.21117(11) 0.36720(11) 0.0398(5) Uani 1 1 d . . .
H49A H 0.4300 0.2451 0.3997 0.048 Uiso 1 1 calc R . .
H49B H 0.4380 0.1849 0.3513 0.048 Uiso 1 1 calc R . .
C50 C 0.26944(14) 0.20934(9) 0.25651(10) 0.0301(4) Uani 1 1 d . . .
C51 C 0.30418(13) 0.16003(10) 0.22315(11) 0.0331(4) Uani 1 1 d D B .
O9 O 0.40010(10) 0.14072(8) 0.24936(9) 0.0516(4) Uani 1 1 d D . .
C57 C 0.4169(9) 0.0726(3) 0.2595(7) 0.052(3) Uani 0.47(3) 1 d PD B 1
H57A H 0.3896 0.0486 0.2170 0.079 Uiso 0.47(3) 1 calc PR B 1
H57B H 0.3859 0.0562 0.2913 0.079 Uiso 0.47(3) 1 calc PR B 1
H57C H 0.4871 0.0643 0.2776 0.079 Uiso 0.47(3) 1 calc PR B 1
C57' C 0.4333(6) 0.0821(6) 0.2315(9) 0.070(3) Uani 0.53(3) 1 d PD B 2
H57A H 0.4400 0.0874 0.1872 0.105 Uiso 0.53(3) 1 calc PR B 2
H57B H 0.3870 0.0456 0.2301 0.105 Uiso 0.53(3) 1 calc PR B 2
H57C H 0.4967 0.0710 0.2642 0.105 Uiso 0.53(3) 1 calc PR B 2
C52 C 0.24242(14) 0.13492(10) 0.16296(11) 0.0327(4) Uani 1 1 d . . .
H52 H 0.2667 0.1020 0.1399 0.039 Uiso 1 1 calc R B .
C53 C 0.14615(13) 0.15610(9) 0.13493(9) 0.0263(4) Uani 1 1 d . B .
C54 C 0.11122(13) 0.20465(9) 0.16921(9) 0.0258(4) Uani 1 1 d . . .
C55 C 0.17428(13) 0.22999(9) 0.22918(9) 0.0282(4) Uani 1 1 d . B .
H55 H 0.1504 0.2631 0.2523 0.034 Uiso 1 1 calc R . .
C56 C 0.00771(13) 0.23065(9) 0.14525(9) 0.0272(4) Uani 1 1 d . A .
H56A H -0.0195 0.2256 0.0961 0.033 Uiso 1 1 calc R . .
H56B H 0.0078 0.2794 0.1558 0.033 Uiso 1 1 calc R . .
C58 C 0.1131(5) 0.0389(3) 0.2570(2) 0.0673(13) Uani 0.807(5) 1 d PDU C 1
H58A H 0.1599 0.0019 0.2729 0.101 Uiso 0.807(5) 1 calc PR C 1
H58B H 0.1475 0.0800 0.2520 0.101 Uiso 0.807(5) 1 calc PR C 1
H58C H 0.0654 0.0266 0.2138 0.101 Uiso 0.807(5) 1 calc PR C 1
C59 C 0.0638(2) 0.05076(16) 0.3046(2) 0.0445(8) Uani 0.807(5) 1 d PDU C 1
N5 N 0.0244(2) 0.05981(14) 0.34186(16) 0.0590(9) Uani 0.807(5) 1 d PDU C 1
C58' C 0.0671(14) 0.0316(18) 0.2632(15) 0.104(10) Uani 0.193(5) 1 d PDU C 2
H58D H 0.0350 0.0737 0.2433 0.156 Uiso 0.193(5) 1 calc PR C 2
H58E H 0.0520 0.0218 0.3040 0.156 Uiso 0.193(5) 1 calc PR C 2
H58F H 0.0436 -0.0056 0.2313 0.156 Uiso 0.193(5) 1 calc PR C 2
C59' C 0.1708(13) 0.0385(7) 0.2791(9) 0.047(4) Uani 0.193(5) 1 d PDU C 2
N5' N 0.2498(11) 0.0427(6) 0.2917(8) 0.077(5) Uani 0.193(5) 1 d PDU C 2
P2 P 0.61443(14) 1.00247(11) 0.05252(13) 0.0555(5) Uani 0.50 1 d PDU D -1
N6 N 0.5732(4) 0.9238(3) 0.0548(2) 0.0677(12) Uani 0.50 1 d PDU D -1
C60 C 0.4998(4) 0.8889(3) -0.0009(4) 0.0757(17) Uani 0.50 1 d PDU D -1
H60A H 0.5137 0.8982 -0.0428 0.091 Uiso 0.50 1 calc PR D -1
H60B H 0.5056 0.8396 0.0071 0.091 Uiso 0.50 1 calc PR D -1
C61 C 0.4019(5) 0.9095(4) -0.0092(5) 0.105(3) Uani 0.50 1 d PDU D -1
H61A H 0.3905 0.9008 0.0337 0.126 Uiso 0.50 1 calc PR D -1
H61B H 0.3577 0.8792 -0.0428 0.126 Uiso 0.50 1 calc PR D -1
N9 N 0.3713(7) 0.9779(4) -0.0287(6) 0.110(3) Uani 0.50 1 d PDU D -1
N7 N 0.5408(5) 1.0520(4) 0.0787(3) 0.0996(19) Uani 0.50 1 d PDU D -1
C62 C 0.4453(7) 1.0260(6) 0.0831(5) 0.128(3) Uani 0.50 1 d PDU D -1
H62A H 0.4532 0.9784 0.0984 0.154 Uiso 0.50 1 calc PR D -1
H62B H 0.4265 1.0530 0.1162 0.154 Uiso 0.50 1 calc PR D -1
C63 C 0.3681(7) 1.0303(7) 0.0176(6) 0.146(4) Uani 0.50 1 d PDU D -1
H63A H 0.3042 1.0285 0.0247 0.175 Uiso 0.50 1 calc PR D -1
H63B H 0.3729 1.0747 -0.0027 0.175 Uiso 0.50 1 calc PR D -1
N8 N 0.5777(5) 1.0165(3) -0.0299(3) 0.0880(16) Uani 0.50 1 d PDU D -1
C64 C 0.4879(6) 1.0477(5) -0.0698(4) 0.101(2) Uani 0.50 1 d PDU D -1
H64A H 0.4961 1.0641 -0.1117 0.122 Uiso 0.50 1 calc PR D -1
H64B H 0.4763 1.0877 -0.0453 0.122 Uiso 0.50 1 calc PR D -1
C65 C 0.4016(10) 1.0050(8) -0.0870(6) 0.146(4) Uani 0.50 1 d PDU D -1
H65A H 0.4125 0.9658 -0.1127 0.175 Uiso 0.50 1 calc PR D -1
H65B H 0.3464 1.0310 -0.1170 0.175 Uiso 0.50 1 calc PR D -1
C66 C 0.6114(7) 0.8854(4) 0.1160(3) 0.113(3) Uani 0.50 1 d PU D -1
H66A H 0.6330 0.8409 0.1060 0.170 Uiso 0.50 1 calc PR D -1
H66B H 0.5604 0.8795 0.1364 0.170 Uiso 0.50 1 calc PR D -1
H66C H 0.6666 0.9096 0.1471 0.170 Uiso 0.50 1 calc PR D -1
C67 C 0.5645(7) 1.1240(5) 0.0862(6) 0.171(5) Uani 0.50 1 d PU D -1
H67A H 0.6038 1.1360 0.0582 0.256 Uiso 0.50 1 calc PR D -1
H67B H 0.6013 1.1338 0.1331 0.256 Uiso 0.50 1 calc PR D -1
H67C H 0.5043 1.1506 0.0725 0.256 Uiso 0.50 1 calc PR D -1
C68 C 0.6438(9) 0.9810(6) -0.0621(6) 0.133(4) Uani 0.50 1 d PU D -1
H68A H 0.6163 0.9853 -0.1108 0.200 Uiso 0.50 1 calc PR D -1
H68B H 0.6491 0.9330 -0.0498 0.200 Uiso 0.50 1 calc PR D -1
H68C H 0.7085 1.0018 -0.0465 0.200 Uiso 0.50 1 calc PR D -1

loop_
_atom_site_aniso_label
_atom_site_aniso_U_11
_atom_site_aniso_U_22
_atom_site_aniso_U_33
_atom_site_aniso_U_23
_atom_site_aniso_U_13
_atom_site_aniso_U_12
P1 0.0284(2) 0.0212(2) 0.0235(2) 0.00177(19) 0.00930(19) 0.00427(18)
O1 0.0335(7) 0.0464(9) 0.0281(7) -0.0017(6) 0.0140(6) 0.0006(6)
O2 0.0423(8) 0.0257(7) 0.0335(8) -0.0061(6) 0.0037(6) 0.0024(6)
O3 0.0620(10) 0.0244(7) 0.0472(9) -0.0042(6) 0.0266(8) -0.0102(7)
O4 0.0249(7) 0.0272(7) 0.0471(9) 0.0002(6) 0.0105(6) -0.0028(5)
O5 0.0428(8) 0.0283(7) 0.0420(8) 0.0009(6) 0.0272(7) 0.0018(6)
O7 0.0536(9) 0.0254(7) 0.0542(10) -0.0029(7) 0.0248(8) -0.0044(6)
O8 0.0355(8) 0.0320(8) 0.0406(8) -0.0015(6) 0.0023(6) -0.0043(6)
N1 0.0355(9) 0.0284(9) 0.0354(9) 0.0049(7) 0.0156(7) 0.0039(7)
N2 0.0265(8) 0.0211(7) 0.0274(8) 0.0010(6) 0.0120(6) 0.0005(6)
N3 0.0265(8) 0.0291(8) 0.0294(9) -0.0021(7) 0.0090(7) -0.0008(6)
N4 0.0362(9) 0.0223(8) 0.0271(8) 0.0000(6) 0.0125(7) 0.0063(7)
C1 0.0330(10) 0.0280(10) 0.0379(11) 0.0078(9) 0.0125(9) 0.0088(8)
C2 0.0272(9) 0.0247(9) 0.0349(11) 0.0004(8) 0.0138(8) 0.0050(7)
C3 0.0298(10) 0.0271(10) 0.0288(10) -0.0030(8) 0.0082(8) -0.0053(8)
C4 0.0265(9) 0.0191(9) 0.0303(10) 0.0020(7) 0.0098(8) -0.0029(7)
C5 0.0206(8) 0.0243(9) 0.0308(10) 0.0022(8) 0.0098(8) 0.0001(7)
C6 0.0306(10) 0.0232(9) 0.0298(10) 0.0037(8) 0.0119(8) 0.0007(7)
C7 0.0330(10) 0.0294(10) 0.0447(12) 0.0035(9) 0.0239(10) 0.0005(8)
C8 0.0222(9) 0.0346(11) 0.0529(14) 0.0048(10) 0.0143(9) -0.0023(8)
C9 0.0238(9) 0.0295(10) 0.0378(11) 0.0026(9) 0.0046(8) -0.0046(8)
C10 0.0327(10) 0.0312(10) 0.0276(10) 0.0001(8) 0.0098(8) 0.0042(8)
C11 0.0423(11) 0.0331(11) 0.0291(11) -0.0026(9) 0.0106(9) 0.0054(9)
C12 0.0385(11) 0.0257(10) 0.0173(9) -0.0036(7) 0.0031(8) 0.0002(8)
C13 0.0456(11) 0.0248(10) 0.0190(9) -0.0028(8) 0.0106(8) -0.0068(8)
C14 0.0364(10) 0.0301(10) 0.0231(10) -0.0047(8) 0.0123(8) -0.0071(8)
C15 0.0320(10) 0.0260(9) 0.0163(9) -0.0028(7) 0.0065(7) -0.0043(8)
C16 0.0340(10) 0.0254(9) 0.0143(9) -0.0020(7) 0.0046(7) -0.0041(8)
C17 0.0292(10) 0.0305(10) 0.0211(9) -0.0038(8) 0.0052(8) -0.0025(8)
C18 0.0357(10) 0.0267(10) 0.0259(10) 0.0010(8) 0.0135(8) -0.0028(8)
C19 0.0764(18) 0.0390(13) 0.0599(16) -0.0102(11) 0.0400(14) -0.0192(12)
C20 0.0410(11) 0.0255(10) 0.0454(12) 0.0066(9) 0.0216(10) -0.0005(8)
C21 0.0310(10) 0.0306(10) 0.0428(12) 0.0009(9) 0.0170(9) -0.0028(8)
C22 0.0282(10) 0.0362(11) 0.0389(12) -0.0120(9) 0.0097(9) 0.0015(8)
C23 0.0302(10) 0.0323(10) 0.0318(11) -0.0088(8) 0.0111(8) -0.0025(8)
C24 0.0290(10) 0.0254(9) 0.0290(10) -0.0072(8) 0.0101(8) -0.0058(8)
C25 0.0288(10) 0.0268(9) 0.0284(10) -0.0017(8) 0.0106(8) -0.0021(8)
C26 0.0284(10) 0.0351(11) 0.0442(12) -0.0059(9) 0.0108(9) -0.0092(8)
C27 0.0416(12) 0.0303(11) 0.0580(15) -0.0151(10) 0.0169(11) -0.0129(9)
C28 0.0393(12) 0.0289(11) 0.0565(14) -0.0114(10) 0.0173(10) 0.0000(9)
C29 0.0292(10) 0.0277(10) 0.0364(11) 0.0017(8) 0.0107(8) -0.0023(8)
C30 0.0323(10) 0.0308(10) 0.0383(12) 0.0046(9) 0.0183(9) 0.0006(8)
C31 0.0290(9) 0.0222(9) 0.0321(10) 0.0048(8) 0.0139(8) 0.0065(7)
C32 0.0319(10) 0.0286(10) 0.0278(10) -0.0009(8) 0.0111(8) 0.0077(8)
O6 0.0433(8) 0.0533(9) 0.0316(8) -0.0113(7) 0.0172(7) -0.0021(7)
C37 0.054(3) 0.103(4) 0.044(3) -0.034(2) 0.023(2) -0.025(3)
C37' 0.13(2) 0.28(5) 0.028(11) -0.078(17) -0.035(13) 0.15(4)
C33 0.0299(10) 0.0224(9) 0.0311(10) -0.0035(8) 0.0082(8) 0.0006(7)
C34 0.0267(9) 0.0203(9) 0.0273(10) 0.0039(7) 0.0081(8) 0.0042(7)
C35 0.0253(9) 0.0207(9) 0.0255(10) 0.0026(7) 0.0062(7) 0.0037(7)
C36 0.0264(9) 0.0200(9) 0.0312(10) 0.0016(8) 0.0080(8) 0.0009(7)
C38 0.0288(9) 0.0280(10) 0.0230(10) 0.0006(8) 0.0058(8) -0.0034(8)
C39 0.0412(11) 0.0378(11) 0.0261(10) 0.0060(9) 0.0120(9) 0.0065(9)
C40 0.0422(11) 0.0316(10) 0.0242(10) -0.0035(8) 0.0110(9) 0.0008(9)
C41 0.0346(10) 0.0269(10) 0.0396(11) -0.0017(8) 0.0208(9) 0.0036(8)
C42 0.0307(10) 0.0240(9) 0.0291(10) -0.0010(8) 0.0081(8) 0.0072(8)
C43 0.0318(10) 0.0251(9) 0.0323(11) -0.0029(8) 0.0105(8) 0.0053(8)
C44 0.0345(10) 0.0259(10) 0.0358(11) -0.0005(8) 0.0075(9) 0.0024(8)
C45 0.0556(14) 0.0239(10) 0.0426(13) -0.0062(9) 0.0125(11) 0.0013(9)
C46 0.0645(15) 0.0329(11) 0.0387(12) -0.0085(10) 0.0193(11) 0.0117(11)
C47 0.0457(12) 0.0321(11) 0.0335(11) 0.0002(9) 0.0170(9) 0.0100(9)
C48 0.0431(12) 0.0302(11) 0.0408(12) 0.0010(9) 0.0131(10) 0.0021(9)
C49 0.0324(11) 0.0413(12) 0.0394(12) 0.0027(10) 0.0034(9) -0.0034(9)
C50 0.0334(10) 0.0247(9) 0.0309(10) 0.0001(8) 0.0088(8) -0.0086(8)
C51 0.0234(9) 0.0275(10) 0.0466(12) 0.0075(9) 0.0091(9) -0.0044(8)
O9 0.0274(8) 0.0383(9) 0.0824(12) -0.0067(8) 0.0092(8) 0.0014(6)
C57 0.051(5) 0.027(3) 0.071(6) 0.005(3) 0.009(3) 0.018(3)
C57' 0.035(3) 0.063(5) 0.102(8) -0.029(5) 0.010(4) 0.001(3)
C52 0.0332(10) 0.0233(9) 0.0447(12) -0.0010(9) 0.0171(9) -0.0035(8)
C53 0.0313(10) 0.0203(9) 0.0291(10) 0.0038(7) 0.0125(8) -0.0051(7)
C54 0.0317(10) 0.0204(9) 0.0262(10) 0.0048(7) 0.0106(8) -0.0053(7)
C55 0.0338(10) 0.0224(9) 0.0299(10) -0.0008(8) 0.0127(8) -0.0049(8)
C56 0.0332(10) 0.0188(9) 0.0290(10) 0.0010(7) 0.0094(8) -0.0017(7)
C58 0.078(4) 0.075(3) 0.044(3) 0.020(2) 0.013(3) -0.014(3)
C59 0.0386(16) 0.0356(16) 0.042(2) 0.0117(16) -0.0100(16) -0.0011(12)
N5 0.0432(15) 0.0566(18) 0.064(2) 0.0065(14) -0.0002(14) 0.0112(13)
C58' 0.072(9) 0.15(2) 0.076(16) 0.083(15) 0.000(14) -0.023(15)
C59' 0.073(8) 0.022(6) 0.053(10) 0.002(6) 0.031(9) -0.015(8)
N5' 0.080(8) 0.051(8) 0.107(11) 0.023(7) 0.040(9) 0.001(7)
P2 0.0332(7) 0.0548(11) 0.0682(15) -0.0170(10) 0.0026(9) -0.0032(8)
N6 0.069(3) 0.076(3) 0.057(3) 0.010(2) 0.020(2) 0.001(3)
C60 0.055(3) 0.063(4) 0.093(4) -0.003(3) 0.001(3) -0.009(3)
C61 0.071(4) 0.090(5) 0.153(8) 0.027(5) 0.033(4) 0.017(4)
N9 0.076(5) 0.080(5) 0.147(8) 0.022(5) 0.001(5) 0.002(4)
N7 0.099(4) 0.111(4) 0.074(4) -0.014(3) 0.008(3) 0.051(4)
C62 0.119(6) 0.162(8) 0.129(6) -0.004(6) 0.075(5) 0.066(5)
C63 0.094(5) 0.178(9) 0.168(8) -0.032(8) 0.046(6) 0.060(7)
N8 0.113(5) 0.078(4) 0.094(4) 0.015(3) 0.062(4) -0.007(4)
C64 0.114(6) 0.137(7) 0.055(4) 0.013(4) 0.030(4) 0.026(5)
C65 0.164(9) 0.167(11) 0.078(7) -0.004(6) 0.001(6) -0.016(8)
C66 0.156(8) 0.113(6) 0.053(4) 0.016(4) 0.011(4) 0.033(6)
C67 0.126(7) 0.108(6) 0.206(11) -0.093(7) -0.043(7) 0.045(5)
C68 0.157(9) 0.141(9) 0.149(9) -0.022(7) 0.115(8) -0.015(6)

loop_
_atom_type_symbol
_atom_type_description
_atom_type_scat_dispersion_real
_atom_type_scat_dispersion_imag
_atom_type_scat_source
C C 0.0033 0.0016 'International Tables Vol C Tables 4.2.6.8 and 6.1.1.4'
H H 0.0000 0.0000 'International Tables Vol C Tables 4.2.6.8 and 6.1.1.4'
N N 0.0061 0.0033 'International Tables Vol C Tables 4.2.6.8 and 6.1.1.4'
O O 0.0106 0.0060 'International Tables Vol C Tables 4.2.6.8 and 6.1.1.4'
P P 0.1023 0.0942 'International Tables Vol C Tables 4.2.6.8 and 6.1.1.4'

loop_
_geom_angle_atom_site_label_1
_geom_angle_atom_site_label_2
_geom_angle_atom_site_label_3
_geom_angle
N4 P1 N3 102.91(8)
N4 P1 N2 102.57(8)
N3 P1 N2 103.41(8)
C6 O1 C10 116.74(14)
C12 O2 C11 118.35(15)
C13 O3 C19 117.43(17)
C25 O4 C29 116.29(14)
C31 O5 C30 118.10(14)
C44 O7 C48 117.94(16)
C50 O8 C49 120.39(16)
C20 N1 C39 119.30(16)
C20 N1 C1 118.99(17)
C39 N1 C1 119.15(17)
C2 N2 C3 116.59(15)
C2 N2 P1 125.73(12)
C3 N2 P1 117.65(13)
C22 N3 C21 117.13(16)
C22 N3 P1 117.62(13)
C21 N3 P1 125.07(13)
C41 N4 C40 117.13(16)
C41 N4 P1 117.63(13)
C40 N4 P1 125.20(13)
N1 C1 C2 115.08(16)
N2 C2 C1 115.08(15)
N2 C3 C4 113.83(15)
C9 C4 C5 119.33(17)
C9 C4 C3 121.71(17)
C5 C4 C3 118.95(16)
C6 C5 C4 120.20(17)
O1 C6 C5 123.69(17)
O1 C6 C7 116.06(17)
C5 C6 C7 120.25(18)
C8 C7 C6 119.54(18)
C7 C8 C9 120.41(18)
C4 C9 C8 120.26(19)
O1 C10 C11 107.14(15)
O2 C11 C10 110.04(16)
C17 C12 O2 125.06(18)
C17 C12 C13 119.12(17)
O2 C12 C13 115.74(17)
O3 C13 C14 125.47(18)
O3 C13 C12 115.44(17)
C14 C13 C12 119.05(17)
C13 C14 C15 122.20(18)
C16 C15 C14 118.53(17)
C16 C15 C38 123.80(16)
C14 C15 C38 117.67(16)
C15 C16 C17 118.81(17)
C15 C16 C18 124.15(17)
C17 C16 C18 117.03(17)
C12 C17 C16 122.28(18)
C53 C18 C16 113.06(15)
N1 C20 C21 115.19(17)
N3 C21 C20 115.60(16)
N3 C22 C23 113.47(15)
C28 C23 C24 119.18(18)
C28 C23 C22 121.07(18)
C24 C23 C22 119.74(17)
C25 C24 C23 119.91(17)
O4 C25 C24 123.88(17)
O4 C25 C26 115.47(17)
C24 C25 C26 120.64(18)
C27 C26 C25 119.29(19)
C26 C27 C28 120.59(19)
C23 C28 C27 120.36(19)
O4 C29 C30 107.44(16)
O5 C30 C29 109.20(16)
C36 C31 O5 125.36(17)
C36 C31 C32 119.31(17)
O5 C31 C32 115.32(17)
O6 C32 C33 123.84(18)
O6 C32 C31 117.34(17)
C33 C32 C31 118.81(17)
C32 O6 C37 117.8(3)
C32 O6 C37' 112.5(11)
C37 O6 C37' 18(2)
C32 C33 C34 122.28(18)
C35 C34 C33 118.91(17)
C35 C34 C56 123.62(17)
C33 C34 C56 117.45(16)
C34 C35 C36 118.56(17)
C34 C35 C38 123.51(16)
C36 C35 C38 117.92(16)
C31 C36 C35 122.04(17)
C35 C38 C15 114.18(15)
N1 C39 C40 115.39(16)
N4 C40 C39 115.68(17)
N4 C41 C42 114.90(16)
C47 C42 C43 119.36(18)
C47 C42 C41 120.53(18)
C43 C42 C41 120.02(16)
C44 C43 C42 120.33(18)
O7 C44 C43 124.62(18)
O7 C44 C45 115.38(18)
C43 C44 C45 120.00(19)
C46 C45 C44 119.7(2)
C45 C46 C47 120.66(19)
C42 C47 C46 120.0(2)
O7 C48 C49 108.76(17)
O8 C49 C48 112.52(17)
C55 C50 O8 115.42(17)
C55 C50 C51 118.52(18)
O8 C50 C51 125.71(18)
O9 C51 C52 122.37(19)
O9 C51 C50 118.63(18)
C52 C51 C50 118.91(18)
C57' O9 C57 31.2(4)
C57' O9 C51 122.1(4)
C57 O9 C51 116.1(5)
C51 C52 C53 122.67(19)
C52 C53 C54 118.16(18)
C52 C53 C18 118.48(17)
C54 C53 C18 123.36(17)
C55 C54 C53 118.60(17)
C55 C54 C56 117.89(17)
C53 C54 C56 123.51(17)
C50 C55 C54 123.14(18)
C54 C56 C34 112.35(15)
N5 C59 C58 179.5(4)
N5' C59' C58' 178.9(19)
N8 P2 N6 101.0(3)
N8 P2 N7 103.3(3)
N6 P2 N7 105.0(4)
C66 N6 C60 115.8(6)
C66 N6 P2 118.6(5)
C60 N6 P2 125.6(4)
C61 C60 N6 113.0(6)
C60 C61 N9 120.1(7)
C63 N9 C61 123.8(11)
C63 N9 C65 112.3(11)
C61 N9 C65 114.4(10)
C67 N7 C62 120.9(7)
C67 N7 P2 116.9(7)
C62 N7 P2 121.4(6)
C63 C62 N7 110.8(9)
N9 C63 C62 114.5(9)
C64 N8 C68 121.3(8)
C64 N8 P2 126.8(5)
C68 N8 P2 111.1(7)
N8 C64 C65 116.1(9)
C64 C65 N9 116.9(9)

loop_
_geom_bond_atom_site_label_1
_geom_bond_atom_site_label_2
_geom_bond_distance
P1 N4 1.6915(18)
P1 N3 1.6928(17)
P1 N2 1.6982(17)
O1 C6 1.376(2)
O1 C10 1.428(2)
O2 C12 1.378(2)
O2 C11 1.423(3)
O3 C13 1.366(2)
O3 C19 1.403(3)
O4 C25 1.374(2)
O4 C29 1.418(2)
O5 C31 1.378(2)
O5 C30 1.421(2)
O7 C44 1.380(3)
O7 C48 1.426(3)
O8 C50 1.381(2)
O8 C49 1.425(3)
N1 C20 1.437(3)
N1 C39 1.443(3)
N1 C1 1.444(3)
N2 C2 1.454(2)
N2 C3 1.456(2)
N3 C22 1.458(3)
N3 C21 1.458(3)
N4 C41 1.459(2)
N4 C40 1.460(3)
C1 C2 1.516(3)
C3 C4 1.511(3)
C4 C9 1.383(3)
C4 C5 1.392(3)
C5 C6 1.380(3)
C6 C7 1.390(3)
C7 C8 1.376(3)
C8 C9 1.387(3)
C10 C11 1.509(3)
C12 C17 1.375(3)
C12 C13 1.397(3)
C13 C14 1.381(3)
C14 C15 1.401(3)
C15 C16 1.393(3)
C15 C38 1.522(3)
C16 C17 1.400(3)
C16 C18 1.519(3)
C18 C53 1.518(3)
C20 C21 1.523(3)
C22 C23 1.514(3)
C23 C28 1.382(3)
C23 C24 1.394(3)
C24 C25 1.385(3)
C25 C26 1.386(3)
C26 C27 1.374(3)
C27 C28 1.388(3)
C29 C30 1.505(3)
C31 C36 1.374(3)
C31 C32 1.396(3)
C32 O6 1.367(2)
C32 C33 1.378(3)
O6 C37 1.395(4)
O6 C37' 1.412(15)
C33 C34 1.396(3)
C34 C35 1.388(3)
C34 C56 1.519(3)
C35 C36 1.403(3)
C35 C38 1.516(3)
C39 C40 1.527(3)
C41 C42 1.517(3)
C42 C47 1.383(3)
C42 C43 1.394(3)
C43 C44 1.381(3)
C44 C45 1.391(3)
C45 C46 1.372(3)
C46 C47 1.390(3)
C48 C49 1.505(3)
C50 C55 1.375(3)
C50 C51 1.394(3)
C51 O9 1.376(2)
C51 C52 1.388(3)
O9 C57' 1.357(7)
O9 C57 1.374(7)
C52 C53 1.394(3)
C53 C54 1.397(3)
C54 C55 1.393(3)
C54 C56 1.513(3)
C58 C59 1.436(7)
C59 N5 1.133(5)
C58' C59' 1.441(16)
C59' N5' 1.095(14)
P2 N8 1.672(7)
P2 N6 1.675(6)
P2 N7 1.676(6)
N6 C66 1.446(8)
N6 C60 1.476(7)
C60 C61 1.438(8)
C61 N9 1.441(10)
N9 C63 1.438(11)
N9 C65 1.539(11)
N7 C67 1.462(12)
N7 C62 1.513(11)
C62 C63 1.471(12)
N8 C64 1.441(9)
N8 C68 1.523(11)
C64 C65 1.456(12)
